data_7160105
loop_
_publ_author_name
'Yu, Jing-Liang'
'Zhang, Qian-Mao'
'Cheng, Guo'
'Tang, Chun-Chun'
'Yang, Zhen-Yu'
'Li, Wen-Sheng'
'Wang, Li-Xin'

_publ_section_title
;
 A quinine-squaramide catalyzed enantioselective vinylogous Mannich
 reaction between benzothiazolimines and \g-butenolides for efficient
 preparation of chiral N-benzothiazole butyrolactones
;
_journal_issue 37
_journal_name_full 'Organic &amp; Biomolecular Chemistry'
_journal_page_first 7612
_journal_page_last 7617
_journal_paper_doi 10.1039/D4OB01175A
_journal_volume 22
_journal_year 2024
_chemical_absolute_configuration ad
_chemical_formula_moiety '2(C25 H19 Cl N2 O2 S), C H2 Cl2'
_chemical_formula_sum 'C51 H40 Cl4 N4 O4 S2'
_chemical_formula_weight 978.79
_space_group_crystal_system monoclinic
_space_group_IT_number 4
_space_group_name_Hall 'P 2yb'
_space_group_name_H-M_alt 'P 1 21 1'
_atom_sites_solution_hydrogens mixed
_atom_sites_solution_primary direct
_audit_creation_date 2024-03-11
_audit_creation_method
;
Olex2 1.2
(compiled 2018.05.29 svn.r3508 for OlexSys, GUI svn.r5506)
;
_audit_update_record
;
2024-03-13 deposited with the CCDC.	2024-08-21 downloaded from the CCDC.
;
_cell_angle_alpha 90
_cell_angle_beta 109.741(4)
_cell_angle_gamma 90
_cell_formula_units_Z 2
_cell_length_a 15.8968(6)
_cell_length_b 11.2913(4)
_cell_length_c 16.5092(6)
_cell_measurement_reflns_used 6098
_cell_measurement_temperature 293(2)
_cell_measurement_theta_max 66.0100
_cell_measurement_theta_min 3.9110
_cell_volume 2789.17(19)
_computing_cell_refinement 'CrysAlisPro 1.171.42.81a (Rigaku OD, 2023)'
_computing_data_collection 'CrysAlisPro 1.171.42.81a (Rigaku OD, 2023)'
_computing_data_reduction 'CrysAlisPro 1.171.42.81a (Rigaku OD, 2023)'
_computing_molecular_graphics 'Olex2 (Dolomanov et al., 2009)'
_computing_publication_material 'Olex2 (Dolomanov et al., 2009)'
_computing_structure_refinement 'ShelXL (Sheldrick, 2015)'
_computing_structure_solution 'ShelXS (Sheldrick, 2008)'
_diffrn_ambient_temperature 293(2)
_diffrn_detector 'CCD plate'
_diffrn_detector_area_resol_mean 16.2312
_diffrn_detector_type Eos
_diffrn_measured_fraction_theta_full 0.998
_diffrn_measured_fraction_theta_max 0.985
_diffrn_measurement_details
;
List of Runs (angles in degrees, time in seconds):

  # Type    Start    End  Width  t~exp~   \w     \q     \k     \f   Frames
#--------------------------------------------------------------------------
  1  \w    -93.00 -35.00   1.00    2.00    --  -33.50 178.00-180.00   58
  2  \w   -107.00 -38.00   1.00    2.00    --  -33.50 178.00  60.00   69
  3  \w    -89.00 -62.00   1.00    2.00    --  -33.50 -48.00  14.10   27
  4  \w   -100.00 -22.00   1.00    2.00    --  -33.50 -62.00  85.55   78
  5  \w    -53.00 -26.00   1.00    2.00    --  -33.50 -61.00 -54.67   27
  6  \w    -93.00 -60.00   1.00    2.00    --  -33.50 -61.00 -54.67   33
  7  \w    -53.00 -26.00   1.00    2.00    --  -33.50 -72.00 154.23   27
  8  \w    -55.00 -11.00   1.00    2.00    --  -33.50 -37.00 -90.00   44
  9  \w    -27.00  28.00   1.00    2.00    --  -33.50  37.00-120.00   55
 10  \w    -45.00 -15.00   1.00    2.00    --  -33.50 -48.00  14.10   30
 11  \w    -57.00 -12.00   1.00    2.00    --  -33.50 -37.00 120.00   45
 12  \w   -102.00 -61.00   1.00    2.00    --  -33.50 -37.00 120.00   41
 13  \w    -50.00 -15.00   1.00    2.00    --  -33.50 -57.00-180.00   35
 14  \w     -1.00  24.00   1.00    2.00    --   36.47  93.00  83.45   25
 15  \w      0.00  27.00   1.00    2.00    --   36.47  93.00 116.53   27
 16  \w     23.00  50.00   1.00    2.00    --   36.47 -99.00 150.00   27
 17  \w     -2.00  23.00   1.00    2.00    --   36.47  95.00 152.74   25
 18  \w     36.00  89.00   1.00    2.00    --   36.47-142.00 147.00   53
 19  \w     89.00 114.00   1.00   12.00    --  108.00  45.00   0.00   25
 20  \w    140.00 166.00   1.00   12.00    --  108.00  61.00 120.00   26
 21  \w    130.00 175.00   1.00   12.00    --  108.00  61.00  90.00   45
 22  \w     88.00 115.00   1.00   12.00    --  108.00  61.00  90.00   27
 23  \w     88.00 115.00   1.00   12.00    --  108.00  61.00  60.00   27
 24  \w     64.00  91.00   1.00   12.00    --  108.00  15.00  30.00   27
 25  \w    130.00 174.00   1.00   12.00    --  108.00  61.00  60.00   44
 26  \w     88.00 115.00   1.00   12.00    --  108.00  61.00 120.00   27
 27  \w     88.00 114.00   1.00   12.00    --  108.00  45.00  60.00   26
 28  \w     82.00 110.00   1.00   12.00    --  108.00  30.00 120.00   28
 29  \w     66.00 105.00   1.00   12.00    --  108.00 -94.00   0.00   39
 30  \w     65.00  92.00   1.00   12.00    --  108.00-111.00 120.00   27
 31  \w     82.00 108.00   1.00   12.00    --  108.00  30.00  90.00   26
 32  \w     38.00 106.00   1.00   12.00    --  108.00 -94.00-120.00   68
 33  \w    141.00 167.00   1.00   12.00    --  108.00  61.00   0.00   26
 34  \w     89.00 114.00   1.00   12.00    --  108.00  45.00 120.00   25
 35  \w     88.00 114.00   1.00   12.00    --  108.00  45.00  90.00   26
 36  \w     88.00 129.00   1.00   12.00    --  108.00  61.00   0.00   41
 37  \w    101.00 134.00   1.00   12.00    --  108.00 178.00 -60.00   33
 38  \w     86.00 115.00   1.00   12.00    --  108.00  30.00   0.00   29
 39  \w     88.00 115.00   1.00   12.00    --  108.00  45.00 150.00   27
 40  \w     89.00 175.00   1.00   12.00    --  108.00  61.00 150.00   86
 41  \w     88.00 156.00   1.00   12.00    --  108.00  45.00  30.00   68
 42  \w     82.00 109.00   1.00   12.00    --  108.00  30.00  60.00   27
 43  \w     83.00 115.00   1.00   12.00    --  108.00  30.00  30.00   32
 44  \w     82.00 109.00   1.00   12.00    --  108.00  30.00-180.00   27
 45  \w     82.00 113.00   1.00   12.00    --  108.00  30.00 150.00   31
 46  \w     62.00  97.00   1.00   12.00    --  108.00 178.00 -60.00   35
 47  \w     40.00 128.00   1.00   12.00    --  108.00 -61.00-120.00   88
 48  \w     66.00  93.00   1.00   12.00    --  108.00  15.00  60.00   27
 49  \w     65.00  95.00   1.00   12.00    --  108.00  15.00  90.00   30
 50  \w     88.00 172.00   1.00   12.00    --  108.00  61.00  30.00   84
;
_diffrn_measurement_device 'four-circle diffractometer'
_diffrn_measurement_device_type 'Xcalibur, Eos, Gemini'
_diffrn_measurement_method '\w scans'
_diffrn_orient_matrix_type 'CrysAlisPro convention (1999,Acta A55,543-557)'
_diffrn_orient_matrix_UB_11 0.0275301000
_diffrn_orient_matrix_UB_12 -0.0078774000
_diffrn_orient_matrix_UB_13 0.0986833000
_diffrn_orient_matrix_UB_21 -0.0981192000
_diffrn_orient_matrix_UB_22 -0.0225102000
_diffrn_orient_matrix_UB_23 -0.0081524000
_diffrn_orient_matrix_UB_31 0.0147902000
_diffrn_orient_matrix_UB_32 -0.1343692000
_diffrn_orient_matrix_UB_33 -0.0044307000
_diffrn_radiation_monochromator graphite
_diffrn_radiation_probe x-ray
_diffrn_radiation_type CuK\a
_diffrn_radiation_wavelength 1.54184
_diffrn_reflns_av_R_equivalents 0.0461
_diffrn_reflns_av_unetI/netI 0.0588
_diffrn_reflns_Laue_measured_fraction_full 0.998
_diffrn_reflns_Laue_measured_fraction_max 0.985
_diffrn_reflns_limit_h_max 19
_diffrn_reflns_limit_h_min -14
_diffrn_reflns_limit_k_max 10
_diffrn_reflns_limit_k_min -13
_diffrn_reflns_limit_l_max 19
_diffrn_reflns_limit_l_min -20
_diffrn_reflns_number 24007
_diffrn_reflns_point_group_measured_fraction_full 0.889
_diffrn_reflns_point_group_measured_fraction_max 0.871
_diffrn_reflns_theta_full 67.684
_diffrn_reflns_theta_max 70.419
_diffrn_reflns_theta_min 4.745
_diffrn_source 'fine-focus sealed X-ray tube'
_diffrn_source_type 'Enhance (Cu) X-ray Source'
_exptl_absorpt_coefficient_mu 2.970
_exptl_absorpt_correction_T_max 1.00000
_exptl_absorpt_correction_T_min 0.39973
_exptl_absorpt_correction_type multi-scan
_exptl_absorpt_process_details
;
CrysAlisPro 1.171.42.81a (Rigaku Oxford Diffraction, 2023)
Empirical absorption correction using spherical harmonics,
implemented in SCALE3 ABSPACK scaling algorithm.
;
_exptl_crystal_colour colourless
_exptl_crystal_colour_primary colourless
_exptl_crystal_density_diffrn 1.165
_exptl_crystal_description plate
_exptl_crystal_F_000 1012
_exptl_crystal_size_max 0.17
_exptl_crystal_size_mid 0.1
_exptl_crystal_size_min 0.08
_refine_diff_density_max 0.605
_refine_diff_density_min -0.273
_refine_diff_density_rms 0.087
_refine_ls_abs_structure_details
;
 Flack x determined using 1892 quotients [(I+)-(I-)]/[(I+)+(I-)]
 (Parsons, Flack and Wagner, Acta Cryst. B69 (2013) 249-259).
;
_refine_ls_abs_structure_Flack -0.01(2)
_refine_ls_extinction_method none
_refine_ls_goodness_of_fit_ref 1.027
_refine_ls_hydrogen_treatment mixed
_refine_ls_matrix_type full
_refine_ls_number_parameters 556
_refine_ls_number_reflns 9306
_refine_ls_number_restraints 67
_refine_ls_restrained_S_all 1.030
_refine_ls_R_factor_all 0.1093
_refine_ls_R_factor_gt 0.0890
_refine_ls_shift/su_max 0.000
_refine_ls_shift/su_mean 0.000
_refine_ls_structure_factor_coef Fsqd
_refine_ls_weighting_details 'w=1/[\s^2^(Fo^2^)+(0.1651P)^2^] where P=(Fo^2^+2Fc^2^)/3'
_refine_ls_weighting_scheme calc
_refine_ls_wR_factor_gt 0.2295
_refine_ls_wR_factor_ref 0.2561
_reflns_Friedel_coverage 0.677
_reflns_Friedel_fraction_full 0.767
_reflns_Friedel_fraction_max 0.744
_reflns_number_gt 6656
_reflns_number_total 9306
_reflns_threshold_expression 'I > 2\s(I)'
_cod_data_source_file d4ob01175a2.cif
_cod_data_source_block 20240373
_cod_depositor_comments 'Adding full bibliography for 7160105.cif.'
_cod_database_code 7160105
_shelx_shelxl_version_number 2014/7
_chemical_oxdiff_formula C20H20N4S1Cl1
_shelx_space_group_comment
;
The symmetry employed for this shelxl refinement is uniquely defined
by the following loop, which should always be used as a source of
symmetry information in preference to the above space-group names.
They are only intended as comments.
;
_shelx_estimated_absorpt_t_max 0.797
_shelx_estimated_absorpt_t_min 0.632
_reflns_odcompleteness_completeness 99.90
_reflns_odcompleteness_iscentric 1
_reflns_odcompleteness_theta 66.97
_olex2_refinement_description
;
1. Fixed Uiso
 At 1.2 times of:
  All C(H) groups, All C(H,H) groups
 At 1.5 times of:
  All C(H,H,H) groups
2. Restrained distances
 C26A-Cl2A
 1.75 with sigma of 0.02
 C26A-Cl3A
 1.75 with sigma of 0.02
 Cl3A-Cl2A
 2.8 with sigma of 0.02
 C4'-C5'A
 1.54 with sigma of 0.02
 C3-C2
 1.4 with sigma of 0.02
 C3'-C2'
 1.4 with sigma of 0.02
3. Uiso/Uaniso restraints and constraints
Uanis(C7') \\sim Ueq, Uanis(C6') \\sim Ueq, Uanis(C5') \\sim Ueq, Uanis(C10')
\\sim Ueq, Uanis(C9') \\sim Ueq, Uanis(C8') \\sim Ueq, Uanis(Cl1') \\sim Ueq:
with sigma of 0.01 and sigma for terminal atoms of 0.02
Uanis(Cl2) \\sim Ueq, Uanis(C26) \\sim Ueq, Uanis(Cl3) \\sim Ueq: with sigma of
0.1 and sigma for terminal atoms of 0.2
Uanis(C5') = Uanis(C5'A)
Uanis(C10') = Uanis(C1A)
Uanis(C9') = Uanis(C9'A)
Uanis(C8') = Uanis(C8'A)
Uanis(C7') = Uanis(C7'A)
Uanis(C6') = Uanis(C6'A)
Uanis(Cl1') = Uanis(Cl1B)
Uanis(C26) = Uanis(C26A)
Uanis(Cl2) = Uanis(Cl2A)
Uanis(Cl3) = Uanis(Cl3A)
4. Others
 Sof(Cl1B)=Sof(C6'A)=Sof(H6'A)=Sof(C7'A)=Sof(H7'A)=Sof(C8'A)=Sof(C9'A)=
 Sof(H9'A)=Sof(C1A)=Sof(H1A)=Sof(C5'A)=1-FVAR(1)
 Sof(Cl1')=Sof(C5')=Sof(C6')=Sof(H6')=Sof(C7')=Sof(H7')=Sof(C8')=Sof(C9')=
 Sof(H9')=Sof(C10')=Sof(H10')=FVAR(1)
 Sof(Cl2A)=Sof(Cl3A)=Sof(C26A)=Sof(H26C)=Sof(H26D)=1-FVAR(2)
 Sof(Cl2)=Sof(Cl3)=Sof(C26)=Sof(H26A)=Sof(H26B)=FVAR(2)
5.a Ternary CH refined with riding coordinates:
 C11'(H11'), C11(H11)
5.b Secondary CH2 refined with riding coordinates:
 C26(H26A,H26B), C26A(H26C,H26D)
5.c Aromatic/amide H refined with riding coordinates:
 C3'(H3'), C6'(H6'), C7'(H7'), C9'(H9'), C10'(H10'), C6'A(H6'A), C7'A(H7'A),
 C9'A(H9'A), C1A(H1A), C13'(H13'), C14'(H14'), C15'(H15'), C16'(H16'),
 C17'(H17'), C22'(H22'), C23'(H23'), C24'(H24'), C25'(H25'), C3(H3), C10(H10),
 C9(H9), C7(H7), C6(H6), C13(H13), C14(H14), C15(H15), C16(H16), C17(H17),
 C22(H22), C23(H23), C24(H24), C25(H25)
5.d Fitted hexagon refined as free rotating group:
 C5'(C6',C7',C8',C9',C10'), C6'A(C7'A,C8'A,C9'A,C1A,C5'A), C12'(C13',C14',C15',
 C16',C17'), C20'(C21',C22',C23',C24',C25'), C10(C9,C8,C7,C6,C5), C20(C21,C22,
 C23,C24,C25)
5.e Idealised Me refined as rotating group:
 C18'(H18A,H18B,H18C), C18(H18D,H18E,H18F)
;
_olex2_submission_special_instructions 'No special instructions were received'
_oxdiff_exptl_absorpt_empirical_details
;
Empirical correction (ABSPACK) includes:
- Absorption correction using spherical harmonics
- Frame scaling
;
_oxdiff_exptl_absorpt_empirical_full_max 3.853
_oxdiff_exptl_absorpt_empirical_full_min 0.548

loop_
_space_group_symop_operation_xyz
'x, y, z'
'-x, y+1/2, -z'

loop_
_atom_site_label
_atom_site_type_symbol
_atom_site_fract_x
_atom_site_fract_y
_atom_site_fract_z
_atom_site_U_iso_or_equiv
_atom_site_adp_type
_atom_site_occupancy
_atom_site_site_symmetry_order
_atom_site_calc_flag
_atom_site_refinement_flags_posn
_atom_site_refinement_flags_adp
_atom_site_refinement_flags_occupancy
_atom_site_disorder_assembly
_atom_site_disorder_group
Cl1B Cl 1.022(2) 0.614(4) 0.546(2) 0.225(4) Uani 0.181(8) 1 d . . P A 2
Cl1' Cl 1.0496(5) 0.4512(10) 0.6042(5) 0.225(4) Uani 0.819(8) 1 d . U P A 1
S1' S 0.59968(12) 0.5835(2) 0.65369(12) 0.0817(6) Uani 1 1 d . . . . .
O1' O 0.9588(5) 0.5134(6) 1.0585(5) 0.109(2) Uani 1 1 d . . . . .
O2' O 0.8990(3) 0.5657(5) 0.9200(4) 0.0832(15) Uani 1 1 d . . . . .
N1' N 0.7492(4) 0.6436(7) 0.7831(5) 0.0839(19) Uani 1 1 d . . . . .
H1' H 0.758(4) 0.570(8) 0.781(4) 0.049(16) Uiso 1 1 d . . . . .
N2' N 0.6506(4) 0.7956(6) 0.7157(4) 0.0782(16) Uani 1 1 d . . . . .
C1' C 0.9548(5) 0.5817(8) 1.0022(6) 0.084(2) Uani 1 1 d . . . . .
C2' C 1.0066(5) 0.6910(8) 1.0052(5) 0.080(2) Uani 1 1 d D . . . .
C3' C 0.9782(4) 0.7400(7) 0.9271(5) 0.079(2) Uani 1 1 d D . . . .
H3' H 0.9991 0.8110 0.9125 0.095 Uiso 1 1 calc R . . . .
C4' C 0.9076(5) 0.6636(8) 0.8664(5) 0.079(2) Uani 1 1 d D . . . .
C5' C 0.9398(6) 0.6042(8) 0.7996(5) 0.089(3) Uani 0.819(8) 1 d . U P A 1
C6' C 0.9983(6) 0.5086(8) 0.8204(5) 0.106(4) Uani 0.819(8) 1 d G U P A 1
H6' H 1.0147 0.4751 0.8750 0.127 Uiso 0.819(8) 1 calc R . P A 1
C7' C 1.0322(7) 0.4629(9) 0.7595(7) 0.122(5) Uani 0.819(8) 1 d G U P A 1
H7' H 1.0713 0.3989 0.7735 0.146 Uiso 0.819(8) 1 calc R . P A 1
C8' C 1.0077(8) 0.5129(12) 0.6779(6) 0.138(6) Uani 0.819(8) 1 d G U P A 1
C9' C 0.9492(9) 0.6085(12) 0.6571(5) 0.147(6) Uani 0.819(8) 1 d G U P A 1
H9' H 0.9327 0.6419 0.6025 0.176 Uiso 0.819(8) 1 calc R . P A 1
C10' C 0.9152(7) 0.6541(9) 0.7179(6) 0.130(5) Uani 0.819(8) 1 d G U P A 1
H10' H 0.8761 0.7181 0.7040 0.156 Uiso 0.819(8) 1 calc R . P A 1
C6'A C 0.973(3) 0.537(4) 0.777(3) 0.106(4) Uani 0.181(8) 1 d . . P A 2
H6'A H 0.9738 0.4763 0.8147 0.127 Uiso 0.181(8) 1 calc R . P A 2
C7'A C 1.010(3) 0.520(5) 0.712(3) 0.122(5) Uani 0.181(8) 1 d G . P A 2
H7'A H 1.0350 0.4472 0.7071 0.146 Uiso 0.181(8) 1 calc R . P A 2
C8'A C 1.008(4) 0.611(6) 0.655(3) 0.138(6) Uani 0.181(8) 1 d G . P A 2
C9'A C 0.970(4) 0.719(5) 0.662(3) 0.147(6) Uani 0.181(8) 1 d G . P A 2
H9'A H 0.9692 0.7802 0.6241 0.176 Uiso 0.181(8) 1 calc R . P A 2
C1A C 0.933(4) 0.737(4) 0.727(3) 0.130(5) Uani 0.181(8) 1 d G . P A 2
H1A H 0.9079 0.8093 0.7317 0.156 Uiso 0.181(8) 1 calc R . P A 2
C5'A C 0.935(3) 0.646(4) 0.784(2) 0.089(3) Uani 0.181(8) 1 d DG . P A 2
C11' C 0.8163(5) 0.7279(7) 0.8330(5) 0.0737(18) Uani 1 1 d . . . . .
H11' H 0.8208 0.7916 0.7943 0.088 Uiso 1 1 calc R . . . .
C12' C 0.7924(3) 0.7830(4) 0.9059(3) 0.0709(18) Uani 1 1 d . . . . .
C13' C 0.8095(4) 0.9028(4) 0.9229(3) 0.080(2) Uani 1 1 d G . . . .
H13' H 0.8310 0.9485 0.8873 0.096 Uiso 1 1 calc R . . . .
C14' C 0.7946(4) 0.9543(4) 0.9934(4) 0.098(3) Uani 1 1 d G . . . .
H14' H 0.8061 1.0345 1.0048 0.118 Uiso 1 1 calc R . . . .
C15' C 0.7625(4) 0.8860(6) 1.0467(4) 0.106(3) Uani 1 1 d G . . . .
H15' H 0.7526 0.9205 1.0938 0.127 Uiso 1 1 calc R . . . .
C16' C 0.7454(4) 0.7662(6) 1.0296(4) 0.102(3) Uani 1 1 d G . . . .
H16' H 0.7239 0.7205 1.0652 0.123 Uiso 1 1 calc R . . . .
C17' C 0.7603(3) 0.7147(4) 0.9592(4) 0.088(2) Uani 1 1 d G . . . .
H17' H 0.7488 0.6345 0.9477 0.105 Uiso 1 1 calc R . . . .
C18' C 1.0753(6) 0.7306(9) 1.0871(6) 0.101(3) Uani 1 1 d . . . . .
H18A H 1.0465 0.7538 1.1272 0.151 Uiso 1 1 calc GR . . . .
H18B H 1.1076 0.7968 1.0758 0.151 Uiso 1 1 calc GR . . . .
H18C H 1.1161 0.6668 1.1111 0.151 Uiso 1 1 calc GR . . . .
C19' C 0.6728(4) 0.6852(7) 0.7245(4) 0.0698(16) Uani 1 1 d . . . . .
C20' C 0.5682(3) 0.8072(5) 0.6498(3) 0.080(2) Uani 1 1 d . . . . .
C21' C 0.5318(3) 0.7027(4) 0.6082(3) 0.088(3) Uani 1 1 d G . . . .
C22' C 0.4508(4) 0.7048(6) 0.5407(4) 0.108(3) Uani 1 1 d G . . . .
H22' H 0.4264 0.6348 0.5129 0.129 Uiso 1 1 calc R . . . .
C23' C 0.4063(4) 0.8115(7) 0.5147(4) 0.133(5) Uani 1 1 d G . . . .
H23' H 0.3521 0.8129 0.4695 0.159 Uiso 1 1 calc R . . . .
C24' C 0.4427(4) 0.9161(6) 0.5562(5) 0.114(4) Uani 1 1 d G . . . .
H24' H 0.4129 0.9875 0.5388 0.137 Uiso 1 1 calc R . . . .
C25' C 0.5237(4) 0.9140(4) 0.6238(4) 0.104(3) Uani 1 1 d G . . . .
H25' H 0.5481 0.9839 0.6515 0.125 Uiso 1 1 calc R . . . .
Cl1 Cl 0.2576(3) 0.6061(4) 0.6032(2) 0.1498(14) Uani 1 1 d . . . . .
S1 S 0.66573(12) 0.17985(17) 0.80134(12) 0.0725(4) Uani 1 1 d . . . . .
O1 O 0.5939(5) 0.6197(5) 1.1039(4) 0.0917(16) Uani 1 1 d . . . . .
O2 O 0.5797(3) 0.5303(4) 0.9795(3) 0.0698(11) Uani 1 1 d . . . . .
N1 N 0.6359(5) 0.3982(6) 0.8543(4) 0.0742(15) Uani 1 1 d . . . . .
H1 H 0.648(4) 0.479(7) 0.852(4) 0.044(14) Uiso 1 1 d . . . . .
N2 N 0.7260(4) 0.3826(5) 0.7691(3) 0.0651(13) Uani 1 1 d . . . . .
C1 C 0.5648(5) 0.5401(7) 1.0570(5) 0.0740(18) Uani 1 1 d . . . . .
C2 C 0.5046(5) 0.4434(7) 1.0625(5) 0.0703(17) Uani 1 1 d D . . . .
C3 C 0.4852(5) 0.3787(7) 0.9901(5) 0.0707(16) Uani 1 1 d D . . . .
H3 H 0.4491 0.3117 0.9777 0.085 Uiso 1 1 calc R . . . .
C4 C 0.5309(5) 0.4313(6) 0.9325(5) 0.0651(15) Uani 1 1 d . . . . .
C10 C 0.3913(4) 0.4032(4) 0.8025(3) 0.083(2) Uani 1 1 d . . . . .
H10 H 0.3857 0.3280 0.8231 0.099 Uiso 1 1 calc R . . . .
C9 C 0.3284(4) 0.4435(6) 0.7265(3) 0.099(3) Uani 1 1 d G . . . .
H9 H 0.2807 0.3953 0.6963 0.119 Uiso 1 1 calc R . . . .
C8 C 0.3369(4) 0.5558(6) 0.6957(3) 0.101(3) Uani 1 1 d G . . . .
C7 C 0.4082(4) 0.6279(4) 0.7408(4) 0.094(2) Uani 1 1 d G . . . .
H7 H 0.4138 0.7031 0.7202 0.113 Uiso 1 1 calc R . . . .
C6 C 0.4711(3) 0.5876(4) 0.8168(3) 0.084(2) Uani 1 1 d G . . . .
H6 H 0.5188 0.6359 0.8470 0.100 Uiso 1 1 calc R . . . .
C5 C 0.4626(3) 0.4753(5) 0.8476(3) 0.0716(17) Uani 1 1 d G . . . .
C11 C 0.5990(5) 0.3428(6) 0.9154(5) 0.0675(16) Uani 1 1 d . . . . .
H11 H 0.5653 0.2728 0.8872 0.081 Uiso 1 1 calc R . . . .
C12 C 0.6698(5) 0.3013(6) 0.9981(5) 0.0667(15) Uani 1 1 d . . . . .
C13 C 0.7499(6) 0.3618(8) 1.0317(7) 0.089(2) Uani 1 1 d . . . . .
H13 H 0.7618 0.4265 1.0025 0.106 Uiso 1 1 calc R . . . .
C14 C 0.8116(6) 0.3263(10) 1.1081(7) 0.100(3) Uani 1 1 d . . . . .
H14 H 0.8651 0.3677 1.1301 0.120 Uiso 1 1 calc R . . . .
C15 C 0.7963(7) 0.2315(10) 1.1526(6) 0.098(3) Uani 1 1 d . . . . .
H15 H 0.8387 0.2083 1.2045 0.118 Uiso 1 1 calc R . . . .
C16 C 0.7167(6) 0.1709(9) 1.1192(5) 0.086(2) Uani 1 1 d . . . . .
H16 H 0.7046 0.1066 1.1486 0.103 Uiso 1 1 calc R . . . .
C17 C 0.6556(5) 0.2059(7) 1.0422(5) 0.0787(19) Uani 1 1 d . . . . .
H17 H 0.6028 0.1632 1.0195 0.094 Uiso 1 1 calc R . . . .
C18 C 0.4749(8) 0.4297(10) 1.1391(6) 0.096(3) Uani 1 1 d . . . . .
H18D H 0.5176 0.3825 1.1820 0.144 Uiso 1 1 calc GR . . . .
H18E H 0.4175 0.3915 1.1219 0.144 Uiso 1 1 calc GR . . . .
H18F H 0.4704 0.5064 1.1626 0.144 Uiso 1 1 calc GR . . . .
C19 C 0.6779(4) 0.3351(7) 0.8093(4) 0.0642(15) Uani 1 1 d . . . . .
C20 C 0.7548(3) 0.2956(4) 0.7237(3) 0.0645(16) Uani 1 1 d . . . . .
C21 C 0.7277(3) 0.1809(4) 0.7331(3) 0.0666(15) Uani 1 1 d G . . . .
C22 C 0.7530(4) 0.0874(4) 0.6917(4) 0.089(2) Uani 1 1 d G . . . .
H22 H 0.7349 0.0107 0.6980 0.107 Uiso 1 1 calc R . . . .
C23 C 0.8054(4) 0.1086(5) 0.6407(4) 0.103(3) Uani 1 1 d G . . . .
H23 H 0.8224 0.0460 0.6130 0.123 Uiso 1 1 calc R . . . .
C24 C 0.8326(4) 0.2232(6) 0.6313(3) 0.102(3) Uani 1 1 d G . . . .
H24 H 0.8676 0.2374 0.5972 0.123 Uiso 1 1 calc R . . . .
C25 C 0.8072(3) 0.3168(4) 0.6727(3) 0.082(2) Uani 1 1 d G . . . .
H25 H 0.8254 0.3935 0.6664 0.099 Uiso 1 1 calc R . . . .
Cl2 Cl 0.4510(8) 0.2449(11) 0.6350(5) 0.242(5) Uani 0.782(6) 1 d . U P B 1
Cl3 Cl 0.2909(9) 0.2849(13) 0.4960(6) 0.269(5) Uani 0.782(6) 1 d . U P B 1
C26 C 0.3964(17) 0.335(2) 0.5587(15) 0.168(9) Uani 0.782(6) 1 d . U P B 1
H26A H 0.4315 0.3484 0.5215 0.202 Uiso 0.782(6) 1 calc R . P B 1
H26B H 0.3899 0.4101 0.5841 0.202 Uiso 0.782(6) 1 calc R . P B 1
Cl2A Cl 0.734(2) 0.488(3) 0.3130(18) 0.242(5) Uani 0.218(6) 1 d D . P B 2
Cl3A Cl 0.832(3) 0.662(4) 0.265(2) 0.269(5) Uani 0.218(6) 1 d D . P B 2
C26A C 0.841(3) 0.519(5) 0.309(4) 0.168(9) Uani 0.218(6) 1 d D . P B 2
H26C H 0.8855 0.5176 0.3665 0.202 Uiso 0.218(6) 1 calc R . P B 2
H26D H 0.8578 0.4625 0.2733 0.202 Uiso 0.218(6) 1 calc R . P B 2

loop_
_atom_site_aniso_label
_atom_site_aniso_U_11
_atom_site_aniso_U_22
_atom_site_aniso_U_33
_atom_site_aniso_U_23
_atom_site_aniso_U_13
_atom_site_aniso_U_12
Cl1B 0.180(5) 0.321(10) 0.211(6) -0.071(6) 0.115(5) 0.001(6)
Cl1' 0.180(5) 0.321(10) 0.211(6) -0.071(6) 0.115(5) 0.001(6)
S1' 0.0757(9) 0.0710(13) 0.0784(9) -0.0042(9) 0.0000(7) -0.0168(9)
O1' 0.098(4) 0.060(4) 0.145(5) 0.020(4) 0.011(4) 0.011(3)
O2' 0.066(2) 0.042(3) 0.119(4) -0.009(3) 0.002(2) 0.000(2)
N1' 0.070(3) 0.049(4) 0.106(4) -0.005(3) -0.005(3) -0.001(3)
N2' 0.073(3) 0.067(4) 0.078(3) 0.004(3) 0.002(3) -0.003(3)
C1' 0.067(3) 0.049(4) 0.115(5) 0.006(5) 0.003(3) 0.014(3)
C2' 0.060(3) 0.055(5) 0.105(5) -0.005(4) 0.001(3) 0.003(3)
C3' 0.057(3) 0.057(5) 0.107(5) -0.011(4) 0.007(3) -0.008(3)
C4' 0.062(3) 0.064(5) 0.096(4) -0.010(4) 0.007(3) -0.006(3)
C5' 0.069(4) 0.082(8) 0.106(6) -0.016(5) 0.017(4) -0.012(5)
C6' 0.092(6) 0.099(8) 0.115(8) -0.017(7) 0.019(6) 0.000(6)
C7' 0.101(7) 0.121(10) 0.140(9) -0.020(8) 0.038(7) 0.002(7)
C8' 0.124(9) 0.163(12) 0.143(9) -0.021(9) 0.068(8) -0.009(9)
C9' 0.151(10) 0.157(12) 0.135(8) -0.006(9) 0.051(8) -0.001(9)
C10' 0.134(9) 0.138(11) 0.121(7) -0.002(8) 0.045(7) 0.007(8)
C6'A 0.092(6) 0.099(8) 0.115(8) -0.017(7) 0.019(6) 0.000(6)
C7'A 0.101(7) 0.121(10) 0.140(9) -0.020(8) 0.038(7) 0.002(7)
C8'A 0.124(9) 0.163(12) 0.143(9) -0.021(9) 0.068(8) -0.009(9)
C9'A 0.151(10) 0.157(12) 0.135(8) -0.006(9) 0.051(8) -0.001(9)
C1A 0.134(9) 0.138(11) 0.121(7) -0.002(8) 0.045(7) 0.007(8)
C5'A 0.069(4) 0.082(8) 0.106(6) -0.016(5) 0.017(4) -0.012(5)
C11' 0.068(4) 0.049(4) 0.083(4) 0.000(3) -0.001(3) 0.000(3)
C12' 0.051(3) 0.050(4) 0.096(4) 0.005(3) 0.004(3) -0.002(3)
C13' 0.079(4) 0.054(5) 0.097(5) -0.003(4) 0.016(3) -0.005(3)
C14' 0.091(5) 0.063(6) 0.132(7) -0.017(5) 0.027(5) -0.010(4)
C15' 0.091(6) 0.105(9) 0.125(7) -0.006(6) 0.041(5) 0.007(5)
C16' 0.081(5) 0.107(9) 0.118(7) 0.007(6) 0.034(5) 0.000(5)
C17' 0.067(4) 0.064(5) 0.121(6) 0.008(4) 0.017(4) -0.008(3)
C18' 0.085(5) 0.075(6) 0.111(6) -0.015(5) -0.009(4) 0.003(4)
C19' 0.066(3) 0.056(4) 0.074(3) 0.000(3) 0.006(3) -0.006(3)
C20' 0.075(4) 0.074(6) 0.079(4) 0.013(4) 0.010(3) 0.000(4)
C21' 0.076(4) 0.104(8) 0.071(3) 0.010(4) 0.006(3) -0.016(4)
C22' 0.083(5) 0.120(9) 0.090(5) 0.016(5) -0.010(4) -0.012(5)
C23' 0.084(6) 0.174(14) 0.105(6) 0.032(8) -0.014(5) -0.010(7)
C24' 0.093(6) 0.111(9) 0.111(6) 0.032(6) -0.001(5) 0.021(6)
C25' 0.098(6) 0.102(8) 0.094(5) 0.017(5) 0.009(4) 0.015(5)
Cl1 0.136(2) 0.166(4) 0.1136(17) 0.038(2) -0.0018(16) 0.010(2)
S1 0.0780(9) 0.0456(9) 0.0959(10) -0.0029(9) 0.0319(8) -0.0034(8)
O1 0.115(4) 0.056(3) 0.104(4) -0.017(3) 0.036(3) -0.009(3)
O2 0.076(3) 0.044(3) 0.089(3) -0.001(2) 0.027(2) -0.001(2)
N1 0.091(4) 0.045(4) 0.097(4) 0.007(3) 0.045(3) 0.002(3)
N2 0.062(3) 0.055(4) 0.074(3) -0.005(3) 0.017(2) -0.007(2)
C1 0.082(4) 0.047(4) 0.086(4) 0.000(4) 0.019(3) 0.006(3)
C2 0.072(4) 0.044(4) 0.094(4) 0.005(3) 0.026(3) 0.010(3)
C3 0.071(4) 0.046(4) 0.095(4) 0.001(3) 0.029(3) 0.001(3)
C4 0.075(4) 0.036(3) 0.085(4) -0.002(3) 0.029(3) -0.005(3)
C10 0.094(5) 0.064(5) 0.089(4) -0.002(4) 0.028(4) -0.002(4)
C9 0.094(5) 0.103(8) 0.090(5) -0.006(5) 0.019(4) -0.002(5)
C8 0.105(6) 0.102(8) 0.087(5) 0.011(5) 0.022(4) 0.013(5)
C7 0.115(7) 0.077(6) 0.090(5) 0.014(4) 0.035(5) 0.011(5)
C6 0.083(4) 0.059(5) 0.105(5) 0.007(4) 0.026(4) 0.003(4)
C5 0.080(4) 0.058(5) 0.079(4) -0.006(3) 0.030(3) 0.003(3)
C11 0.079(4) 0.038(4) 0.089(4) 0.004(3) 0.033(3) -0.003(3)
C12 0.072(3) 0.039(4) 0.094(4) 0.000(3) 0.034(3) 0.004(3)
C13 0.081(4) 0.062(5) 0.125(6) 0.016(5) 0.037(4) -0.005(4)
C14 0.075(4) 0.090(7) 0.127(7) 0.001(6) 0.023(4) -0.004(4)
C15 0.096(6) 0.101(8) 0.096(5) 0.015(5) 0.030(4) 0.022(5)
C16 0.100(5) 0.066(5) 0.096(4) 0.013(4) 0.038(4) 0.005(4)
C17 0.081(4) 0.055(5) 0.102(5) 0.008(4) 0.033(4) -0.001(3)
C18 0.117(7) 0.081(6) 0.101(5) 0.001(5) 0.052(5) 0.011(5)
C19 0.061(3) 0.052(4) 0.072(3) 0.002(3) 0.014(3) 0.000(3)
C20 0.052(3) 0.062(5) 0.067(3) -0.010(3) 0.004(2) -0.001(3)
C21 0.065(3) 0.061(4) 0.068(3) -0.007(3) 0.015(2) 0.001(3)
C22 0.084(4) 0.072(6) 0.103(5) -0.017(5) 0.020(4) 0.007(4)
C23 0.099(6) 0.108(9) 0.103(6) -0.024(6) 0.038(5) 0.014(6)
C24 0.082(5) 0.127(10) 0.101(5) -0.015(6) 0.035(4) 0.007(5)
C25 0.068(4) 0.096(7) 0.083(4) -0.004(4) 0.025(3) -0.007(4)
Cl2 0.275(10) 0.270(10) 0.169(5) -0.003(6) 0.058(6) 0.112(9)
Cl3 0.252(10) 0.342(15) 0.204(7) 0.010(8) 0.063(7) 0.053(10)
C26 0.181(19) 0.19(2) 0.169(17) -0.053(16) 0.101(16) 0.017(16)
Cl2A 0.275(10) 0.270(10) 0.169(5) -0.003(6) 0.058(6) 0.112(9)
Cl3A 0.252(10) 0.342(15) 0.204(7) 0.010(8) 0.063(7) 0.053(10)
C26A 0.181(19) 0.19(2) 0.169(17) -0.053(16) 0.101(16) 0.017(16)

loop_
_atom_type_symbol
_atom_type_description
_atom_type_scat_dispersion_real
_atom_type_scat_dispersion_imag
_atom_type_scat_source
C C 0.0181 0.0091 'International Tables Vol C Tables 4.2.6.8 and 6.1.1.4'
H H 0.0000 0.0000 'International Tables Vol C Tables 4.2.6.8 and 6.1.1.4'
Cl Cl 0.3639 0.7018 'International Tables Vol C Tables 4.2.6.8 and 6.1.1.4'
N N 0.0311 0.0180 'International Tables Vol C Tables 4.2.6.8 and 6.1.1.4'
O O 0.0492 0.0322 'International Tables Vol C Tables 4.2.6.8 and 6.1.1.4'
S S 0.3331 0.5567 'International Tables Vol C Tables 4.2.6.8 and 6.1.1.4'

loop_
_geom_angle_atom_site_label_1
_geom_angle_atom_site_label_2
_geom_angle_atom_site_label_3
_geom_angle
_geom_angle_site_symmetry_1
_geom_angle_site_symmetry_3
_geom_angle_publ_flag
C21' S1' C19' 87.5(3) . . ?
C1' O2' C4' 110.1(6) . . ?
C11' N1' H1' 124(4) . . ?
C19' N1' H1' 116(4) . . ?
C19' N1' C11' 119.0(7) . . ?
C19' N2' C20' 109.1(6) . . ?
O1' C1' O2' 122.5(8) . . ?
O1' C1' C2' 129.3(8) . . ?
O2' C1' C2' 108.2(7) . . ?
C1' C2' C18' 120.7(8) . . ?
C3' C2' C1' 108.2(7) . . ?
C3' C2' C18' 131.0(9) . . ?
C2' C3' H3' 125.1 . . ?
C2' C3' C4' 109.8(7) . . ?
C4' C3' H3' 125.1 . . ?
O2' C4' C3' 103.5(6) . . ?
O2' C4' C5' 103.4(7) . . ?
O2' C4' C5'A 123(2) . . ?
O2' C4' C11' 107.7(6) . . ?
C3' C4' C5' 112.3(7) . . ?
C3' C4' C5'A 106.9(19) . . ?
C3' C4' C11' 111.5(7) . . ?
C5' C4' C11' 117.0(7) . . ?
C11' C4' C5'A 104.5(19) . . ?
C6' C5' C4' 121.6(6) . . ?
C6' C5' C10' 120.0 . . ?
C10' C5' C4' 118.1(7) . . ?
C5' C6' H6' 120.0 . . ?
C5' C6' C7' 120.0 . . ?
C7' C6' H6' 120.0 . . ?
C6' C7' H7' 120.0 . . ?
C8' C7' C6' 120.0 . . ?
C8' C7' H7' 120.0 . . ?
C7' C8' Cl1' 118.2(8) . . ?
C9' C8' Cl1' 121.8(8) . . ?
C9' C8' C7' 120.0 . . ?
C8' C9' H9' 120.0 . . ?
C8' C9' C10' 120.0 . . ?
C10' C9' H9' 120.0 . . ?
C5' C10' H10' 120.0 . . ?
C9' C10' C5' 120.0 . . ?
C9' C10' H10' 120.0 . . ?
C7'A C6'A H6'A 120.0 . . ?
C7'A C6'A C5'A 120.0 . . ?
C5'A C6'A H6'A 120.0 . . ?
C6'A C7'A H7'A 120.0 . . ?
C8'A C7'A C6'A 120.0 . . ?
C8'A C7'A H7'A 120.0 . . ?
C7'A C8'A Cl1B 133(4) . . ?
C7'A C8'A C9'A 120.0 . . ?
C9'A C8'A Cl1B 105(4) . . ?
C8'A C9'A H9'A 120.0 . . ?
C8'A C9'A C1A 120.0 . . ?
C1A C9'A H9'A 120.0 . . ?
C9'A C1A H1A 120.0 . . ?
C5'A C1A C9'A 120.0 . . ?
C5'A C1A H1A 120.0 . . ?
C6'A C5'A C4' 116(3) . . ?
C1A C5'A C4' 123(3) . . ?
C1A C5'A C6'A 120.0 . . ?
N1' C11' C4' 108.3(6) . . ?
N1' C11' H11' 108.1 . . ?
N1' C11' C12' 112.6(7) . . ?
C4' C11' H11' 108.1 . . ?
C12' C11' C4' 111.5(5) . . ?
C12' C11' H11' 108.1 . . ?
C13' C12' C11' 118.5(4) . . ?
C13' C12' C17' 120.0 . . ?
C17' C12' C11' 121.4(5) . . ?
C12' C13' H13' 120.0 . . ?
C12' C13' C14' 120.0 . . ?
C14' C13' H13' 120.0 . . ?
C13' C14' H14' 120.0 . . ?
C13' C14' C15' 120.0 . . ?
C15' C14' H14' 120.0 . . ?
C14' C15' H15' 120.0 . . ?
C16' C15' C14' 120.0 . . ?
C16' C15' H15' 120.0 . . ?
C15' C16' H16' 120.0 . . ?
C17' C16' C15' 120.0 . . ?
C17' C16' H16' 120.0 . . ?
C12' C17' H17' 120.0 . . ?
C16' C17' C12' 120.0 . . ?
C16' C17' H17' 120.0 . . ?
C2' C18' H18A 109.5 . . ?
C2' C18' H18B 109.5 . . ?
C2' C18' H18C 109.5 . . ?
H18A C18' H18B 109.5 . . ?
H18A C18' H18C 109.5 . . ?
H18B C18' H18C 109.5 . . ?
N1' C19' S1' 118.5(6) . . ?
N2' C19' S1' 117.3(5) . . ?
N2' C19' N1' 124.1(7) . . ?
C21' C20' N2' 115.4(5) . . ?
C21' C20' C25' 120.0 . . ?
C25' C20' N2' 124.6(5) . . ?
C20' C21' S1' 110.6(3) . . ?
C20' C21' C22' 120.0 . . ?
C22' C21' S1' 129.4(3) . . ?
C21' C22' H22' 120.0 . . ?
C23' C22' C21' 120.0 . . ?
C23' C22' H22' 120.0 . . ?
C22' C23' H23' 120.0 . . ?
C22' C23' C24' 120.0 . . ?
C24' C23' H23' 120.0 . . ?
C23' C24' H24' 120.0 . . ?
C25' C24' C23' 120.0 . . ?
C25' C24' H24' 120.0 . . ?
C20' C25' H25' 120.0 . . ?
C24' C25' C20' 120.0 . . ?
C24' C25' H25' 120.0 . . ?
C21 S1 C19 88.2(3) . . ?
C1 O2 C4 109.5(6) . . ?
C11 N1 H1 125(4) . . ?
C19 N1 H1 111(4) . . ?
C19 N1 C11 122.5(6) . . ?
C19 N2 C20 110.0(6) . . ?
O1 C1 O2 121.2(8) . . ?
O1 C1 C2 130.3(8) . . ?
O2 C1 C2 108.4(6) . . ?
C1 C2 C18 121.6(8) . . ?
C3 C2 C1 107.9(7) . . ?
C3 C2 C18 130.5(8) . . ?
C2 C3 H3 125.3 . . ?
C2 C3 C4 109.4(7) . . ?
C4 C3 H3 125.3 . . ?
O2 C4 C3 104.8(6) . . ?
O2 C4 C5 109.2(5) . . ?
O2 C4 C11 108.4(5) . . ?
C3 C4 C5 111.2(6) . . ?
C3 C4 C11 111.9(6) . . ?
C5 C4 C11 111.1(6) . . ?
C9 C10 H10 120.0 . . ?
C9 C10 C5 120.0 . . ?
C5 C10 H10 120.0 . . ?
C10 C9 H9 120.0 . . ?
C8 C9 C10 120.0 . . ?
C8 C9 H9 120.0 . . ?
C9 C8 Cl1 119.7(4) . . ?
C9 C8 C7 120.0 . . ?
C7 C8 Cl1 120.3(4) . . ?
C8 C7 H7 120.0 . . ?
C6 C7 C8 120.0 . . ?
C6 C7 H7 120.0 . . ?
C7 C6 H6 120.0 . . ?
C7 C6 C5 120.0 . . ?
C5 C6 H6 120.0 . . ?
C10 C5 C4 119.8(4) . . ?
C6 C5 C4 120.2(4) . . ?
C6 C5 C10 120.0 . . ?
N1 C11 C4 108.2(6) . . ?
N1 C11 H11 107.4 . . ?
N1 C11 C12 113.7(6) . . ?
C4 C11 H11 107.4 . . ?
C12 C11 C4 112.4(6) . . ?
C12 C11 H11 107.4 . . ?
C13 C12 C11 120.6(7) . . ?
C17 C12 C11 121.2(7) . . ?
C17 C12 C13 118.1(7) . . ?
C12 C13 H13 120.0 . . ?
C14 C13 C12 120.0(8) . . ?
C14 C13 H13 120.0 . . ?
C13 C14 H14 119.3 . . ?
C15 C14 C13 121.5(9) . . ?
C15 C14 H14 119.3 . . ?
C14 C15 H15 120.7 . . ?
C14 C15 C16 118.6(9) . . ?
C16 C15 H15 120.7 . . ?
C15 C16 H16 120.1 . . ?
C17 C16 C15 119.7(8) . . ?
C17 C16 H16 120.1 . . ?
C12 C17 C16 122.0(8) . . ?
C12 C17 H17 119.0 . . ?
C16 C17 H17 119.0 . . ?
C2 C18 H18D 109.5 . . ?
C2 C18 H18E 109.5 . . ?
C2 C18 H18F 109.5 . . ?
H18D C18 H18E 109.5 . . ?
H18D C18 H18F 109.5 . . ?
H18E C18 H18F 109.5 . . ?
N1 C19 S1 120.1(5) . . ?
N2 C19 S1 116.4(6) . . ?
N2 C19 N1 123.4(7) . . ?
C21 C20 N2 115.0(4) . . ?
C21 C20 C25 120.0 . . ?
C25 C20 N2 125.0(4) . . ?
C20 C21 S1 110.3(3) . . ?
C22 C21 S1 129.7(3) . . ?
C22 C21 C20 120.0 . . ?
C21 C22 H22 120.0 . . ?
C21 C22 C23 120.0 . . ?
C23 C22 H22 120.0 . . ?
C22 C23 H23 120.0 . . ?
C24 C23 C22 120.0 . . ?
C24 C23 H23 120.0 . . ?
C23 C24 H24 120.0 . . ?
C23 C24 C25 120.0 . . ?
C25 C24 H24 120.0 . . ?
C20 C25 H25 120.0 . . ?
C24 C25 C20 120.0 . . ?
C24 C25 H25 120.0 . . ?
Cl2 C26 Cl3 114.5(18) . . ?
Cl2 C26 H26A 108.6 . . ?
Cl2 C26 H26B 108.6 . . ?
Cl3 C26 H26A 108.6 . . ?
Cl3 C26 H26B 108.6 . . ?
H26A C26 H26B 107.6 . . ?
Cl2A C26A H26C 110.8 . . ?
Cl2A C26A H26D 110.8 . . ?
Cl3A C26A Cl2A 105(2) . . ?
Cl3A C26A H26C 110.8 . . ?
Cl3A C26A H26D 110.8 . . ?
H26C C26A H26D 108.9 . . ?

loop_
_geom_bond_atom_site_label_1
_geom_bond_atom_site_label_2
_geom_bond_distance
_geom_bond_site_symmetry_2
_geom_bond_publ_flag
Cl1B C8'A 1.89(4) . ?
Cl1' C8' 1.720(9) . ?
S1' C19' 1.767(7) . ?
S1' C21' 1.730(5) . ?
O1' C1' 1.194(11) . ?
O2' C1' 1.359(10) . ?
O2' C4' 1.451(11) . ?
N1' H1' 0.85(8) . ?
N1' C11' 1.460(10) . ?
N1' C19' 1.354(9) . ?
N2' C19' 1.290(11) . ?
N2' C20' 1.397(7) . ?
C1' C2' 1.474(13) . ?
C2' C3' 1.334(11) . ?
C2' C18' 1.492(10) . ?
C3' H3' 0.9300 . ?
C3' C4' 1.500(10) . ?
C4' C5' 1.519(11) . ?
C4' C5'A 1.57(2) . ?
C4' C11' 1.549(10) . ?
C5' C6' 1.3900 . ?
C5' C10' 1.3900 . ?
C6' H6' 0.9300 . ?
C6' C7' 1.3900 . ?
C7' H7' 0.9300 . ?
C7' C8' 1.3900 . ?
C8' C9' 1.3900 . ?
C9' H9' 0.9300 . ?
C9' C10' 1.3900 . ?
C10' H10' 0.9300 . ?
C6'A H6'A 0.9300 . ?
C6'A C7'A 1.3900 . ?
C6'A C5'A 1.3900 . ?
C7'A H7'A 0.9300 . ?
C7'A C8'A 1.3900 . ?
C8'A C9'A 1.3900 . ?
C9'A H9'A 0.9300 . ?
C9'A C1A 1.3900 . ?
C1A H1A 0.9300 . ?
C1A C5'A 1.3900 . ?
C11' H11' 0.9800 . ?
C11' C12' 1.513(9) . ?
C12' C13' 1.3900 . ?
C12' C17' 1.3900 . ?
C13' H13' 0.9300 . ?
C13' C14' 1.3900 . ?
C14' H14' 0.9300 . ?
C14' C15' 1.3900 . ?
C15' H15' 0.9300 . ?
C15' C16' 1.3900 . ?
C16' H16' 0.9300 . ?
C16' C17' 1.3900 . ?
C17' H17' 0.9300 . ?
C18' H18A 0.9600 . ?
C18' H18B 0.9600 . ?
C18' H18C 0.9600 . ?
C20' C21' 1.3900 . ?
C20' C25' 1.3900 . ?
C21' C22' 1.3900 . ?
C22' H22' 0.9300 . ?
C22' C23' 1.3900 . ?
C23' H23' 0.9300 . ?
C23' C24' 1.3900 . ?
C24' H24' 0.9300 . ?
C24' C25' 1.3900 . ?
C25' H25' 0.9300 . ?
Cl1 C8 1.716(5) . ?
S1 C19 1.763(8) . ?
S1 C21 1.728(4) . ?
O1 C1 1.175(9) . ?
O2 C1 1.382(10) . ?
O2 C4 1.430(9) . ?
N1 H1 0.93(7) . ?
N1 C11 1.468(10) . ?
N1 C19 1.356(10) . ?
N2 C19 1.287(9) . ?
N2 C20 1.403(7) . ?
C1 C2 1.474(11) . ?
C2 C3 1.344(10) . ?
C2 C18 1.502(12) . ?
C3 H3 0.9300 . ?
C3 C4 1.501(10) . ?
C4 C5 1.537(8) . ?
C4 C11 1.568(10) . ?
C10 H10 0.9300 . ?
C10 C9 1.3900 . ?
C10 C5 1.3900 . ?
C9 H9 0.9300 . ?
C9 C8 1.3900 . ?
C8 C7 1.3900 . ?
C7 H7 0.9300 . ?
C7 C6 1.3900 . ?
C6 H6 0.9300 . ?
C6 C5 1.3900 . ?
C11 H11 0.9800 . ?
C11 C12 1.521(10) . ?
C12 C13 1.385(12) . ?
C12 C17 1.362(11) . ?
C13 H13 0.9300 . ?
C13 C14 1.370(14) . ?
C14 H14 0.9300 . ?
C14 C15 1.367(15) . ?
C15 H15 0.9300 . ?
C15 C16 1.378(15) . ?
C16 H16 0.9300 . ?
C16 C17 1.371(12) . ?
C17 H17 0.9300 . ?
C18 H18D 0.9600 . ?
C18 H18E 0.9600 . ?
C18 H18F 0.9600 . ?
C20 C21 1.3900 . ?
C20 C25 1.3900 . ?
C21 C22 1.3900 . ?
C22 H22 0.9300 . ?
C22 C23 1.3900 . ?
C23 H23 0.9300 . ?
C23 C24 1.3900 . ?
C24 H24 0.9300 . ?
C24 C25 1.3900 . ?
C25 H25 0.9300 . ?
Cl2 C26 1.62(3) . ?
Cl3 C26 1.74(3) . ?
C26 H26A 0.9700 . ?
C26 H26B 0.9700 . ?
Cl2A C26A 1.76(3) . ?
Cl3A C26A 1.75(3) . ?
C26A H26C 0.9700 . ?
C26A H26D 0.9700 . ?

loop_
_geom_hbond_atom_site_label_D
_geom_hbond_atom_site_label_H
_geom_hbond_atom_site_label_A
_geom_hbond_distance_DH
_geom_hbond_distance_HA
_geom_hbond_distance_DA
_geom_hbond_angle_DHA
_geom_hbond_site_symmetry_A
N1' H1' N2 0.85(8) 2.17(8) 2.970(10) 158(6) .

loop_
_geom_torsion_atom_site_label_1
_geom_torsion_atom_site_label_2
_geom_torsion_atom_site_label_3
_geom_torsion_atom_site_label_4
_geom_torsion
_geom_torsion_site_symmetry_1
_geom_torsion_site_symmetry_2
_geom_torsion_site_symmetry_3
_geom_torsion_site_symmetry_4
_geom_torsion_publ_flag
Cl1B C8'A C9'A C1A 166(4) . . . . ?
Cl1' C8' C9' C10' 178.6(10) . . . . ?
S1' C21' C22' C23' 179.3(6) . . . . ?
O1' C1' C2' C3' -178.8(9) . . . . ?
O1' C1' C2' C18' -0.4(15) . . . . ?
O2' C1' C2' C3' 2.8(10) . . . . ?
O2' C1' C2' C18' -178.7(7) . . . . ?
O2' C4' C5' C6' -36.0(8) . . . . ?
O2' C4' C5' C10' 149.4(6) . . . . ?
O2' C4' C5'A C6'A -16(4) . . . . ?
O2' C4' C5'A C1A 173(2) . . . . ?
O2' C4' C11' N1' -60.2(8) . . . . ?
O2' C4' C11' C12' 64.2(7) . . . . ?
N1' C11' C12' C13' -140.0(5) . . . . ?
N1' C11' C12' C17' 44.9(7) . . . . ?
N2' C20' C21' S1' 1.7(6) . . . . ?
N2' C20' C21' C22' -178.9(6) . . . . ?
N2' C20' C25' C24' 178.7(7) . . . . ?
C1' O2' C4' C3' 1.3(8) . . . . ?
C1' O2' C4' C5' 118.6(7) . . . . ?
C1' O2' C4' C5'A 122(2) . . . . ?
C1' O2' C4' C11' -117.0(6) . . . . ?
C1' C2' C3' C4' -2.0(10) . . . . ?
C2' C3' C4' O2' 0.5(9) . . . . ?
C2' C3' C4' C5' -110.3(9) . . . . ?
C2' C3' C4' C5'A -130(2) . . . . ?
C2' C3' C4' C11' 116.1(8) . . . . ?
C3' C4' C5' C6' 75.0(10) . . . . ?
C3' C4' C5' C10' -99.7(8) . . . . ?
C3' C4' C5'A C6'A 103(3) . . . . ?
C3' C4' C5'A C1A -68(3) . . . . ?
C3' C4' C11' N1' -173.2(7) . . . . ?
C3' C4' C11' C12' -48.8(9) . . . . ?
C4' O2' C1' O1' 179.0(8) . . . . ?
C4' O2' C1' C2' -2.5(9) . . . . ?
C4' C5' C6' C7' -174.5(9) . . . . ?
C4' C5' C10' C9' 174.7(9) . . . . ?
C4' C11' C12' C13' 98.0(6) . . . . ?
C4' C11' C12' C17' -77.1(7) . . . . ?
C5' C4' C11' N1' 55.6(10) . . . . ?
C5' C4' C11' C12' 180.0(7) . . . . ?
C5' C6' C7' C8' 0.0 . . . . ?
C6' C5' C10' C9' 0.0 . . . . ?
C6' C7' C8' Cl1' -178.6(10) . . . . ?
C6' C7' C8' C9' 0.0 . . . . ?
C7' C8' C9' C10' 0.0 . . . . ?
C8' C9' C10' C5' 0.0 . . . . ?
C10' C5' C6' C7' 0.0 . . . . ?
C6'A C7'A C8'A Cl1B -162(5) . . . . ?
C6'A C7'A C8'A C9'A 0.0 . . . . ?
C7'A C6'A C5'A C4' -171(4) . . . . ?
C7'A C6'A C5'A C1A 0.0 . . . . ?
C7'A C8'A C9'A C1A 0.0 . . . . ?
C8'A C9'A C1A C5'A 0.0 . . . . ?
C9'A C1A C5'A C4' 171(4) . . . . ?
C9'A C1A C5'A C6'A 0.0 . . . . ?
C5'A C4' C11' N1' 72(2) . . . . ?
C5'A C4' C11' C12' -164(2) . . . . ?
C5'A C6'A C7'A C8'A 0.0 . . . . ?
C11' N1' C19' S1' 170.9(6) . . . . ?
C11' N1' C19' N2' -7.7(13) . . . . ?
C11' C4' C5' C6' -154.2(7) . . . . ?
C11' C4' C5' C10' 31.2(10) . . . . ?
C11' C4' C5'A C6'A -139(3) . . . . ?
C11' C4' C5'A C1A 50(3) . . . . ?
C11' C12' C13' C14' -175.2(5) . . . . ?
C11' C12' C17' C16' 175.0(5) . . . . ?
C12' C13' C14' C15' 0.0 . . . . ?
C13' C12' C17' C16' 0.0 . . . . ?
C13' C14' C15' C16' 0.0 . . . . ?
C14' C15' C16' C17' 0.0 . . . . ?
C15' C16' C17' C12' 0.0 . . . . ?
C17' C12' C13' C14' 0.0 . . . . ?
C18' C2' C3' C4' 179.8(9) . . . . ?
C19' S1' C21' C20' -0.7(4) . . . . ?
C19' S1' C21' C22' 179.9(5) . . . . ?
C19' N1' C11' C4' -158.1(8) . . . . ?
C19' N1' C11' C12' 78.1(9) . . . . ?
C19' N2' C20' C21' -2.1(8) . . . . ?
C19' N2' C20' C25' 179.1(6) . . . . ?
C20' N2' C19' S1' 1.5(9) . . . . ?
C20' N2' C19' N1' -180.0(7) . . . . ?
C20' C21' C22' C23' 0.0 . . . . ?
C21' S1' C19' N1' -179.1(7) . . . . ?
C21' S1' C19' N2' -0.5(7) . . . . ?
C21' C20' C25' C24' 0.0 . . . . ?
C21' C22' C23' C24' 0.0 . . . . ?
C22' C23' C24' C25' 0.0 . . . . ?
C23' C24' C25' C20' 0.0 . . . . ?
C25' C20' C21' S1' -179.4(5) . . . . ?
C25' C20' C21' C22' 0.0 . . . . ?
Cl1 C8 C7 C6 178.6(5) . . . . ?
S1 C21 C22 C23 -178.4(4) . . . . ?
O1 C1 C2 C3 175.7(8) . . . . ?
O1 C1 C2 C18 -4.1(13) . . . . ?
O2 C1 C2 C3 0.2(8) . . . . ?
O2 C1 C2 C18 -179.6(7) . . . . ?
O2 C4 C5 C10 -162.0(4) . . . . ?
O2 C4 C5 C6 16.8(7) . . . . ?
O2 C4 C11 N1 -68.6(7) . . . . ?
O2 C4 C11 C12 57.8(7) . . . . ?
N1 C11 C12 C13 32.2(10) . . . . ?
N1 C11 C12 C17 -149.4(7) . . . . ?
N2 C20 C21 S1 -0.8(4) . . . . ?
N2 C20 C21 C22 -179.4(4) . . . . ?
N2 C20 C25 C24 179.4(5) . . . . ?
C1 O2 C4 C3 -1.1(7) . . . . ?
C1 O2 C4 C5 118.1(6) . . . . ?
C1 O2 C4 C11 -120.8(6) . . . . ?
C1 C2 C3 C4 -0.9(8) . . . . ?
C2 C3 C4 O2 1.2(8) . . . . ?
C2 C3 C4 C5 -116.6(6) . . . . ?
C2 C3 C4 C11 118.5(7) . . . . ?
C3 C4 C5 C10 -46.8(7) . . . . ?
C3 C4 C5 C6 131.9(5) . . . . ?
C3 C4 C11 N1 176.3(6) . . . . ?
C3 C4 C11 C12 -57.3(8) . . . . ?
C4 O2 C1 O1 -175.4(7) . . . . ?
C4 O2 C1 C2 0.6(7) . . . . ?
C4 C11 C12 C13 -91.2(8) . . . . ?
C4 C11 C12 C17 87.2(8) . . . . ?
C10 C9 C8 Cl1 -178.6(5) . . . . ?
C10 C9 C8 C7 0.0 . . . . ?
C9 C10 C5 C4 178.7(6) . . . . ?
C9 C10 C5 C6 0.0 . . . . ?
C9 C8 C7 C6 0.0 . . . . ?
C8 C7 C6 C5 0.0 . . . . ?
C7 C6 C5 C4 -178.7(6) . . . . ?
C7 C6 C5 C10 0.0 . . . . ?
C5 C4 C11 N1 51.3(7) . . . . ?
C5 C4 C11 C12 177.7(5) . . . . ?
C5 C10 C9 C8 0.0 . . . . ?
C11 N1 C19 S1 16.0(9) . . . . ?
C11 N1 C19 N2 -165.6(7) . . . . ?
C11 C4 C5 C10 78.5(6) . . . . ?
C11 C4 C5 C6 -102.7(6) . . . . ?
C11 C12 C13 C14 177.4(9) . . . . ?
C11 C12 C17 C16 -176.6(8) . . . . ?
C12 C13 C14 C15 0.1(16) . . . . ?
C13 C12 C17 C16 1.8(12) . . . . ?
C13 C14 C15 C16 0.0(16) . . . . ?
C14 C15 C16 C17 0.7(15) . . . . ?
C15 C16 C17 C12 -1.7(14) . . . . ?
C17 C12 C13 C14 -1.0(13) . . . . ?
C18 C2 C3 C4 178.9(8) . . . . ?
C19 S1 C21 C20 1.8(3) . . . . ?
C19 S1 C21 C22 -179.7(3) . . . . ?
C19 N1 C11 C4 -162.3(6) . . . . ?
C19 N1 C11 C12 72.1(9) . . . . ?
C19 N2 C20 C21 -1.3(6) . . . . ?
C19 N2 C20 C25 179.3(4) . . . . ?
C20 N2 C19 S1 2.8(7) . . . . ?
C20 N2 C19 N1 -175.7(6) . . . . ?
C20 C21 C22 C23 0.0 . . . . ?
C21 S1 C19 N1 175.7(6) . . . . ?
C21 S1 C19 N2 -2.8(5) . . . . ?
C21 C20 C25 C24 0.0 . . . . ?
C21 C22 C23 C24 0.0 . . . . ?
C22 C23 C24 C25 0.0 . . . . ?
C23 C24 C25 C20 0.0 . . . . ?
C25 C20 C21 S1 178.7(3) . . . . ?
C25 C20 C21 C22 0.0 . . . . ?
